data_7241680
loop_
_publ_author_name
'Leduskrasts, Kaspars'
'Suna, Edgars'

_publ_section_title
;
 Aggregation induced emission in one easy step: pyridinium AIEgens and
 counter ion effect
;
_journal_issue 62
_journal_name_full 'RSC Advances'
_journal_page_first 38107
_journal_page_last 38113
_journal_paper_doi 10.1039/D0RA07137D
_journal_volume 10
_journal_year 2020
_chemical_formula_moiety '(C23 H17 N2), (Cl O4), (C H4 O)'
_chemical_formula_sum 'C24 H21 Cl N2 O5'
_chemical_formula_weight 452.89
_space_group_crystal_system monoclinic
_space_group_IT_number 14
_space_group_name_Hall '-P 2ybc'
_space_group_name_H-M_alt 'P 1 21/c 1'
_symmetry_Int_Tables_number 14
_atom_sites_solution_primary dual
_audit_creation_date 2019-12-09
_audit_creation_method
;
Olex2 1.2-ac4
(compiled 2018.05.17 svn.r3504 for Rigaku Oxford Diffraction, GUI svn.r5492)
;
_audit_update_record
;
2020-03-07 deposited with the CCDC.	2020-10-12 downloaded from the CCDC.
;
_cell_angle_alpha 90
_cell_angle_beta 103.889(1)
_cell_angle_gamma 90
_cell_formula_units_Z 4
_cell_length_a 11.7838(1)
_cell_length_b 7.8328(1)
_cell_length_c 23.3380(2)
_cell_measurement_reflns_used 14343
_cell_measurement_temperature 160.0(1)
_cell_measurement_theta_max 77.0990
_cell_measurement_theta_min 3.8550
_cell_volume 2091.12(4)
_computing_cell_refinement 'CrysAlisPro 1.171.40.53 (Rigaku OD, 2019)'
_computing_data_collection 'CrysAlisPro 1.171.40.53 (Rigaku OD, 2019)'
_computing_data_reduction 'CrysAlisPro 1.171.40.53 (Rigaku OD, 2019)'
_computing_molecular_graphics 'Olex2 (Dolomanov et al., 2009)'
_computing_publication_material 'Olex2 (Dolomanov et al., 2009)'
_computing_structure_refinement 'olex2.refine (Bourhis et al., 2015)'
_computing_structure_solution 'ShelXT (Sheldrick, 2015)'
_diffrn_ambient_environment N~2~
_diffrn_ambient_temperature 160.0(1)
_diffrn_detector 'CCD plate'
_diffrn_detector_area_resol_mean 10.0000
_diffrn_detector_type HyPix
_diffrn_measured_fraction_theta_full 0.9991
_diffrn_measured_fraction_theta_max 0.9991
_diffrn_measurement_details
;
List of Runs (angles in degrees, time in seconds):

  # Type    Start    End  Width  t~exp~   \w     \q     \k     \f   Frames
#--------------------------------------------------------------------------
  1  \w   -117.00 -35.00   0.50    0.19    --  -47.95 -50.00-165.00  164
  2  \w    -57.00  25.00   0.50    0.19    --  -47.95  50.00 -19.00  164
  3  \w     -5.00  55.00   0.50    0.19    --   47.95 -50.00-165.00  120
  4  \w     55.00  80.00   0.50    0.19    --   47.95  50.00 -19.00   50
  5  \w   -120.00 -94.00   0.50    0.71    --  -86.25 -50.00-165.00   52
  6  \w    -57.00 -32.00   0.50    0.71    --  -86.25  50.00 -19.00   50
  7  \w     99.00 177.00   0.50    0.71    --  107.75  50.00 -19.00  156
  8  \w   -119.00 -81.00   0.50    0.19    --  -47.95-125.00 -30.00   76
  9  \w   -116.00 -88.00   0.50    0.19    --  -47.95 -77.00  60.00   56
 10  \w    -46.00 -18.00   0.50    0.71    --  -86.25  45.00 120.00   56
 11  \w    -51.00 -16.00   0.50    0.71    --  -86.25  45.00-180.00   70
 12  \w     36.00  65.00   0.50    0.71    --  107.75 -61.00 150.00   58
 13  \w     37.00  63.00   0.50    0.71    --  107.75 -61.00-180.00   52
 14  \w     38.00  63.00   0.50    0.71    --  107.75 -61.00  90.00   50
 15  \w    138.00 164.00   0.50    0.71    --  107.75 125.00-120.00   52
 16  \w    153.00 178.00   0.50    0.71    --  107.75  61.00  60.00   50
 17  \w     37.00  69.00   0.50    0.71    --  107.75 -61.00 -90.00   64
 18  \w    119.00 161.00   0.50    0.71    --  107.75  61.00   0.00   84
 19  \w     38.00  93.00   0.50    0.71    --  107.75 -94.00 120.00  110
 20  \w     43.00  69.00   0.50    0.71    --  107.75 -77.00 150.00   52
 21  \w     79.00 104.00   0.50    0.71    --  107.75 -77.00 150.00   50
 22  \w     54.00  93.00   0.50    0.71    --  107.75 -77.00 -30.00   78
 23  \w     92.00 119.00   0.50    0.71    --  107.75 125.00-120.00   54
 24  \w     35.00  60.00   0.50    0.71    --  107.75 -61.00  60.00   50
 25  \w     51.00  91.00   0.50    0.71    --  107.75 -77.00-180.00   80
 26  \w     96.00 178.00   0.50    0.71    --  107.75  15.00 120.00  164
 27  \w     95.00 149.00   0.50    0.71    --  107.75  45.00 120.00  108
 28  \w     35.00  70.00   0.50    0.71    --  107.75 -61.00-120.00   70
 29  \w     45.00  70.00   0.50    0.71    --  107.75 -77.00 -90.00   50
 30  \w     39.00  64.00   0.50    0.71    --  107.75 -61.00 -30.00   50
 31  \w     42.00  71.00   0.50    0.71    --  107.75 -61.00 120.00   58
 32  \w    105.00 143.00   0.50    0.71    --  107.75  61.00  60.00   76
 33  \w    140.00 166.00   0.50    0.71    --  107.75  61.00-120.00   52
 34  \w     97.00 127.00   0.50    0.71    --  107.75  45.00-120.00   60
 35  \w     90.00 132.00   0.50    0.71    --  107.75  77.00 -60.00   84
 36  \w    137.00 162.00   0.50    0.71    --  107.75  77.00 -60.00   50
 37  \w     96.00 121.00   0.50    0.71    --  107.75  30.00  90.00   50
 38  \w    136.00 161.00   0.50    0.71    --  107.75  30.00  90.00   50
 39  \w     35.00  68.00   0.50    0.71    --  107.75 -77.00   0.00   66
 40  \w     41.00  69.00   0.50    0.71    --  107.75 -61.00  30.00   56
 41  \w     95.00 121.00   0.50    0.71    --  107.75  15.00-150.00   52
 42  \w    152.00 177.00   0.50    0.71    --  107.75  15.00-150.00   50
 43  \w     74.00 100.00   0.50    0.71    --  107.75 -77.00-150.00   52
 44  \w     64.00  90.00   0.50    0.71    --  107.75 -77.00  30.00   52
 45  \w    113.00 139.00   0.50    0.71    --  107.75  61.00  30.00   52
 46  \w    124.00 149.00   0.50    0.71    --  107.75  77.00-180.00   50
 47  \w     92.00 118.00   0.50    0.71    --  107.75  77.00-150.00   52
 48  \w     91.00 119.00   0.50    0.71    --  107.75  61.00-120.00   56
;
_diffrn_measurement_device 'four-circle diffractometer'
_diffrn_measurement_device_type 'XtaLAB Synergy, Dualflex, HyPix'
_diffrn_measurement_method '\w scans'
_diffrn_orient_matrix_type 'CrysAlisPro convention (1999,Acta A55,543-557)'
_diffrn_orient_matrix_UB_11 -0.0129422000
_diffrn_orient_matrix_UB_12 -0.0058916000
_diffrn_orient_matrix_UB_13 0.0640932000
_diffrn_orient_matrix_UB_21 -0.1052163000
_diffrn_orient_matrix_UB_22 -0.1213983000
_diffrn_orient_matrix_UB_23 -0.0189191000
_diffrn_orient_matrix_UB_31 0.0830937000
_diffrn_orient_matrix_UB_32 -0.1546569000
_diffrn_orient_matrix_UB_33 0.0124639000
_diffrn_radiation_monochromator mirror
_diffrn_radiation_probe x-ray
_diffrn_radiation_type 'Cu K\a'
_diffrn_radiation_wavelength 1.54184
_diffrn_reflns_av_R_equivalents 0.0343
_diffrn_reflns_av_unetI/netI 0.0273
_diffrn_reflns_limit_h_max 14
_diffrn_reflns_limit_h_min -14
_diffrn_reflns_limit_k_max 9
_diffrn_reflns_limit_k_min -9
_diffrn_reflns_limit_l_max 29
_diffrn_reflns_limit_l_min -29
_diffrn_reflns_number 24797
_diffrn_reflns_theta_full 77.3938
_diffrn_reflns_theta_max 77.39
_diffrn_reflns_theta_min 3.86
_diffrn_source 'micro-focus sealed X-ray tube'
_diffrn_source_type 'PhotonJet (Cu) X-ray Source'
_exptl_absorpt_coefficient_mu 1.966
_exptl_absorpt_correction_T_max 0.96012
_exptl_absorpt_correction_T_min 0.87141
_exptl_absorpt_correction_type multi-scan
_exptl_absorpt_process_details
;
CrysAlisPro 1.171.40.53 (Rigaku Oxford Diffraction, 2019)
Empirical absorption correction using spherical harmonics,
 implemented in SCALE3 ABSPACK scaling algorithm.
;
_exptl_crystal_colour 'pale yellow'
_exptl_crystal_density_diffrn 1.4384
_exptl_crystal_description Needle
_exptl_crystal_F_000 944
_exptl_crystal_size_max 0.18
_exptl_crystal_size_mid 0.04
_exptl_crystal_size_min 0.03
_refine_diff_density_max 1.5416
_refine_diff_density_min -1.1223
_refine_diff_density_rms 0.0873
_refine_ls_d_res_high 0.7900
_refine_ls_d_res_low 11.4393
_refine_ls_goodness_of_fit_ref 1.0517
_refine_ls_hydrogen_treatment mixed
_refine_ls_matrix_type full
_refine_ls_number_constraints 45
_refine_ls_number_parameters 283
_refine_ls_number_reflns 4427
_refine_ls_number_restraints 0
_refine_ls_restrained_S_all 1.0517
_refine_ls_R_factor_all 0.0888
_refine_ls_R_factor_gt 0.0836
_refine_ls_shift/su_max 0.0000
_refine_ls_shift/su_mean 0.0000
_refine_ls_structure_factor_coef Fsqd
_refine_ls_weighting_details 'w=1/[\s^2^(Fo^2^)+(0.1168P)^2^+3.9079P] where P=(Fo^2^+2Fc^2^)/3'
_refine_ls_weighting_scheme calc
_refine_ls_wR_factor_gt 0.2264
_refine_ls_wR_factor_ref 0.2318
_reflns_Friedel_coverage 0.0
_reflns_limit_h_max 14
_reflns_limit_h_min -14
_reflns_limit_k_max 9
_reflns_limit_k_min 0
_reflns_limit_l_max 29
_reflns_limit_l_min 0
_reflns_number_gt 4025
_reflns_number_total 4427
_reflns_threshold_expression I>=2u(I)
_cod_data_source_file d0ra07137d2.cif
_cod_data_source_block kl1301
_cod_original_formula_sum 'C24 H21 Cl1 N2 O5'
_cod_database_code 7241680
_chemical_oxdiff_formula 'C96 H84 Cl4 N8 O20'
_chemical_oxdiff_usercomment 'from Kaspars'
_diffrn_oxdiff_digest_frames
;
011d6af67644d2d31096c793c28705c2bd00098cbb7
;
_reflns_odcompleteness_completeness 99.98
_reflns_odcompleteness_iscentric 1
_reflns_odcompleteness_theta 66.97
_olex2_refinement_description
;
1. Fixed Uiso
 At 1.2 times of:
  All C(H) groups, All N(H) groups, All O(H) groups
 At 1.5 times of:
  All C(H,H,H,H,H,H) groups
2. Others
 Fixed Sof: O1M(0.5) H1Ma(0.5) O2M(0.5) H2Ma(0.5) H1Mc(0.5) H2Mb(0.5)
 H1Md(0.5) H1Me(0.5) H1Mf(0.5) H1Mb(0.5)
3.a Riding coordinates:
 O1M(H1Ma), O2M(H2Ma), C1M(H1Mc,H2Mb,H1Md,H1Me,H1Mf,H1Mb)
3.b Aromatic/amide H refined with riding coordinates:
 C1(H1), C2(H2), C3(H3), C4(H4), C5(H5), C6(H6), C7(H7), C8(H8), C11(H11),
 C12(H12), C14(H14), C15(H15), C17(H17), C18(H18), N19(H19), C20(H20), C21(H21)
;
_olex2_submission_special_instructions 'No special instructions were received'
_oxdiff_exptl_absorpt_empirical_details
;
Empirical correction (ABSPACK) includes:
- Absorption correction using spherical harmonics
- Frame scaling
;
_oxdiff_exptl_absorpt_empirical_full_max 1.482
_oxdiff_exptl_absorpt_empirical_full_min 0.599

loop_
_space_group_symop_id
_space_group_symop_operation_xyz
1 x,y,z
2 -x,y+1/2,-z+1/2
3 -x,-y,-z
4 x,-y-1/2,z-1/2

loop_
_atom_site_label
_atom_site_type_symbol
_atom_site_fract_x
_atom_site_fract_y
_atom_site_fract_z
_atom_site_U_iso_or_equiv
_atom_site_adp_type
_atom_site_occupancy
_atom_site_refinement_flags_posn
C1 C 0.8310(3) 0.4402(4) 0.27115(14) 0.0349(6) Uani 1.000000 .
H1 H 0.7930(3) 0.4276(4) 0.30154(14) 0.0419(8) Uiso 1.000000 R
C2 C 0.9398(3) 0.3672(4) 0.27425(17) 0.0438(8) Uani 1.000000 .
H2 H 0.9755(3) 0.3047(4) 0.30759(17) 0.0525(9) Uiso 1.000000 R
C3 C 0.9967(3) 0.3852(4) 0.22884(18) 0.0472(8) Uani 1.000000 .
H3 H 1.0697(3) 0.3355(4) 0.23257(18) 0.0566(10) Uiso 1.000000 R
C4 C 0.9466(3) 0.4754(4) 0.17837(17) 0.0429(8) Uani 1.000000 .
H4 H 0.9850(3) 0.4858(4) 0.14805(17) 0.0515(9) Uiso 1.000000 R
C4A C 0.8369(2) 0.5515(3) 0.17353(14) 0.0332(6) Uani 1.000000 .
C4B C 0.7593(3) 0.6471(3) 0.12780(13) 0.0330(6) Uani 1.000000 .
C5 C 0.7663(3) 0.7017(4) 0.07184(15) 0.0440(8) Uani 1.000000 .
H5 H 0.8327(3) 0.6799(4) 0.05808(15) 0.0528(9) Uiso 1.000000 R
C6 C 0.6722(4) 0.7890(5) 0.03718(14) 0.0488(9) Uani 1.000000 .
H6 H 0.6752(4) 0.8250(5) -0.00039(14) 0.0586(10) Uiso 1.000000 R
C7 C 0.5726(3) 0.8238(4) 0.05797(14) 0.0421(7) Uani 1.000000 .
H7 H 0.5110(3) 0.8832(4) 0.03385(14) 0.0505(9) Uiso 1.000000 R
C8 C 0.5632(3) 0.7721(3) 0.11348(12) 0.0333(6) Uani 1.000000 .
H8 H 0.4970(3) 0.7960(3) 0.12713(12) 0.0399(7) Uiso 1.000000 R
C8A C 0.6577(2) 0.6827(3) 0.14786(12) 0.0287(6) Uani 1.000000 .
N9 N 0.6723(2) 0.6149(3) 0.20469(10) 0.0278(5) Uani 1.000000 .
C9A C 0.7813(2) 0.5332(3) 0.22028(13) 0.0294(6) Uani 1.000000 .
C10 C 0.5937(2) 0.6337(3) 0.24171(11) 0.0259(5) Uani 1.000000 .
C11 C 0.4746(2) 0.6058(3) 0.21959(12) 0.0280(5) Uani 1.000000 .
H11 H 0.4462(2) 0.5740(3) 0.18037(12) 0.0336(7) Uiso 1.000000 R
C12 C 0.3984(2) 0.6254(3) 0.25583(12) 0.0284(6) Uani 1.000000 .
H12 H 0.3187(2) 0.6088(3) 0.24053(12) 0.0340(7) Uiso 1.000000 R
C13 C 0.4398(2) 0.6700(3) 0.31549(11) 0.0265(5) Uani 1.000000 .
C14 C 0.5598(2) 0.6969(3) 0.33688(11) 0.0288(6) Uani 1.000000 .
H14 H 0.5888(2) 0.7262(3) 0.37630(11) 0.0346(7) Uiso 1.000000 R
C15 C 0.6359(2) 0.6809(3) 0.30058(12) 0.0292(6) Uani 1.000000 .
H15 H 0.7153(2) 0.7015(3) 0.31535(12) 0.0350(7) Uiso 1.000000 R
C16 C 0.3587(2) 0.6855(3) 0.35441(12) 0.0276(5) Uani 1.000000 .
C17 C 0.2495(3) 0.6047(4) 0.34067(13) 0.0323(6) Uani 1.000000 .
H17 H 0.2263(3) 0.5431(4) 0.30574(13) 0.0388(7) Uiso 1.000000 R
C18 C 0.1768(3) 0.6156(4) 0.37827(14) 0.0370(7) Uani 1.000000 .
H18 H 0.1045(3) 0.5614(4) 0.36885(14) 0.0444(8) Uiso 1.000000 R
N19 N 0.2097(2) 0.7044(3) 0.42873(11) 0.0372(6) Uani 1.000000 .
H19 H 0.1634(2) 0.7092(3) 0.45212(11) 0.0446(7) Uiso 1.000000 R
C20 C 0.3126(3) 0.7857(4) 0.44366(13) 0.0361(6) Uani 1.000000 .
H20 H 0.3327(3) 0.8475(4) 0.47868(13) 0.0434(8) Uiso 1.000000 R
C21 C 0.3884(2) 0.7780(4) 0.40734(12) 0.0310(6) Uani 1.000000 .
H21 H 0.4598(2) 0.8344(4) 0.41789(12) 0.0372(7) Uiso 1.000000 R
Cl1 Cl 0.21700(9) 0.88795(18) 0.58004(4) 0.0684(4) Uani 1.000000 .
O1 O 0.1281(4) 0.9209(11) 0.52949(17) 0.164(3) Uani 1.000000 .
O2 O 0.2548(5) 0.7156(5) 0.5798(3) 0.132(2) Uani 1.000000 .
O3 O 0.3155(3) 0.9928(4) 0.57424(14) 0.0670(8) Uani 1.000000 .
O4 O 0.1898(3) 0.9339(7) 0.63255(14) 0.0985(15) Uani 1.000000 .
O1M O -0.0014(4) 0.6944(7) 0.4659(2) 0.0481(11) Uiso 0.500000 .
H1Ma H -0.0140(4) 0.8015(7) 0.4780(2) 0.0578(13) Uiso 0.500000 R
O2M O -0.0028(5) 0.5595(7) 0.4433(2) 0.0528(12) Uiso 0.500000 .
H2Ma H 0.0010(5) 0.4479(7) 0.4462(2) 0.0634(14) Uiso 0.500000 R
C1M C -0.0987(5) 0.6487(8) 0.4318(3) 0.0799(14) Uiso 1.000000 .
H1Mc H -0.1577(5) 0.6545(8) 0.4533(3) 0.120(2) Uiso 0.500000 R
H2Mb H -0.0905(5) 0.5359(8) 0.4185(3) 0.120(2) Uiso 0.500000 R
H1Md H -0.1159(5) 0.7266(8) 0.3992(3) 0.120(2) Uiso 0.500000 R
H1Me H -0.1639(5) 0.5762(8) 0.4278(3) 0.120(2) Uiso 0.500000 R
H1Mf H -0.1029(5) 0.7140(8) 0.3968(3) 0.120(2) Uiso 0.500000 R
H1Mb H -0.0960(5) 0.7279(8) 0.4645(3) 0.120(2) Uiso 0.500000 R

loop_
_atom_site_aniso_label
_atom_site_aniso_U_11
_atom_site_aniso_U_22
_atom_site_aniso_U_33
_atom_site_aniso_U_12
_atom_site_aniso_U_13
_atom_site_aniso_U_23
C1 0.0339(14) 0.0265(13) 0.0417(16) 0.0024(11) 0.0039(12) -0.0016(11)
C2 0.0369(16) 0.0304(15) 0.058(2) 0.0057(12) -0.0012(14) -0.0060(13)
C3 0.0288(14) 0.0355(16) 0.075(2) 0.0013(12) 0.0074(15) -0.0168(16)
C4 0.0365(15) 0.0333(15) 0.064(2) -0.0068(12) 0.0214(15) -0.0167(15)
C4A 0.0344(14) 0.0237(13) 0.0441(16) -0.0059(10) 0.0147(12) -0.0084(11)
C4B 0.0415(15) 0.0235(12) 0.0373(15) -0.0090(11) 0.0162(12) -0.0080(11)
C5 0.063(2) 0.0366(16) 0.0391(16) -0.0132(15) 0.0254(15) -0.0090(13)
C6 0.077(2) 0.0420(18) 0.0292(15) -0.0179(17) 0.0163(15) -0.0019(13)
C7 0.059(2) 0.0327(15) 0.0295(14) -0.0102(14) 0.0004(13) 0.0029(12)
C8 0.0418(15) 0.0252(13) 0.0306(14) -0.0039(11) 0.0047(11) -0.0001(10)
C8A 0.0384(14) 0.0216(12) 0.0266(12) -0.0051(10) 0.0088(10) -0.0024(9)
N9 0.0292(11) 0.0257(11) 0.0284(11) 0.0026(8) 0.0069(9) 0.0024(8)
C9A 0.0273(12) 0.0227(12) 0.0378(14) -0.0016(10) 0.0072(10) -0.0037(10)
C10 0.0290(13) 0.0212(11) 0.0273(12) 0.0013(9) 0.0065(10) 0.0007(9)
C11 0.0299(13) 0.0265(12) 0.0254(12) -0.0006(10) 0.0025(10) -0.0012(10)
C12 0.0268(12) 0.0272(13) 0.0291(13) 0.0010(10) 0.0029(10) -0.0002(10)
C13 0.0303(13) 0.0216(11) 0.0263(12) 0.0029(10) 0.0045(10) 0.0012(9)
C14 0.0315(13) 0.0290(13) 0.0238(12) 0.0009(10) 0.0023(10) -0.0007(10)
C15 0.0270(12) 0.0279(13) 0.0304(13) -0.0001(10) 0.0026(10) -0.0001(10)
C16 0.0321(13) 0.0216(12) 0.0286(13) 0.0058(10) 0.0065(10) 0.0033(9)
C17 0.0331(14) 0.0306(14) 0.0324(14) 0.0029(11) 0.0063(11) 0.0013(11)
C18 0.0351(15) 0.0352(15) 0.0417(16) 0.0033(12) 0.0115(12) 0.0058(12)
N19 0.0410(13) 0.0375(13) 0.0375(13) 0.0082(11) 0.0183(11) 0.0071(10)
C20 0.0464(16) 0.0326(14) 0.0304(14) 0.0096(12) 0.0111(12) 0.0017(11)
C21 0.0339(14) 0.0286(13) 0.0295(13) 0.0034(11) 0.0057(11) 0.0002(10)
Cl1 0.0503(5) 0.1212(10) 0.0323(5) -0.0010(5) 0.0073(4) -0.0080(5)
O1 0.066(2) 0.358(10) 0.050(2) -0.050(4) -0.0212(18) 0.030(4)
O2 0.145(4) 0.065(2) 0.217(6) -0.043(3) 0.106(4) -0.046(3)
O3 0.0639(17) 0.077(2) 0.0586(17) -0.0126(15) 0.0122(14) -0.0048(15)
O4 0.080(2) 0.176(4) 0.0423(16) 0.039(3) 0.0204(15) 0.005(2)

loop_
_atom_type_symbol
_atom_type_scat_dispersion_real
_atom_type_scat_dispersion_imag
_atom_type_scat_Cromer_Mann_a1
_atom_type_scat_Cromer_Mann_a2
_atom_type_scat_Cromer_Mann_a3
_atom_type_scat_Cromer_Mann_a4
_atom_type_scat_Cromer_Mann_b1
_atom_type_scat_Cromer_Mann_b2
_atom_type_scat_Cromer_Mann_b3
_atom_type_scat_Cromer_Mann_b4
_atom_type_scat_Cromer_Mann_c
_atom_type_scat_source
_atom_type_scat_dispersion_source
H 0.00000 0.00000 0.49300 0.32291 0.14019 0.04081 10.51090 26.12570 3.14236 57.79970 0.0030380000826 'International Tables Volume C Table 6.1.1.4 (pp. 500-502)' 'Henke, Gullikson and Davis, At. Data and Nucl. Data Tables, 1993, 54, 2'
C 0.01920 0.00962 2.31000 1.02000 1.58860 0.86500 20.84390 10.20750 0.56870 51.65120 0.215599998832 'International Tables Volume C Table 6.1.1.4 (pp. 500-502)' 'Henke, Gullikson and Davis, At. Data and Nucl. Data Tables, 1993, 54, 2'
Cl 0.36843 0.69943 11.46040 7.19640 6.25560 1.64550 0.01040 1.16620 18.51940 47.77840 -9.55739974976 'International Tables Volume C Table 6.1.1.4 (pp. 500-502)' 'Henke, Gullikson and Davis, At. Data and Nucl. Data Tables, 1993, 54, 2'
O 0.05239 0.03377 3.04850 2.28680 1.54630 0.86700 13.27710 5.70110 0.32390 32.90890 0.250800013542 'International Tables Volume C Table 6.1.1.4 (pp. 500-502)' 'Henke, Gullikson and Davis, At. Data and Nucl. Data Tables, 1993, 54, 2'
N 0.03256 0.01839 12.21260 3.13220 2.01250 1.16630 0.00570 9.89330 28.99750 0.58260 -11.5290002823 'International Tables Volume C Table 6.1.1.4 (pp. 500-502)' 'Henke, Gullikson and Davis, At. Data and Nucl. Data Tables, 1993, 54, 2'

loop_
_geom_angle_atom_site_label_1
_geom_angle_atom_site_label_2
_geom_angle_atom_site_label_3
_geom_angle
_geom_angle_site_symmetry_1
_geom_angle_site_symmetry_3
_geom_angle_publ_flag
C9A C1 C2 116.9(3) . . ?
C3 C2 C1 121.7(3) . . ?
C4 C3 C2 121.2(3) . . ?
C4A C4 C3 118.9(3) . . ?
C4B C4A C4 133.6(3) . . ?
C9A C4A C4 119.1(3) . . ?
C9A C4A C4B 107.3(2) . . ?
C5 C4B C4A 133.2(3) . . ?
C8A C4B C4A 107.2(2) . . ?
C8A C4B C5 119.6(3) . . ?
C6 C5 C4B 118.6(3) . . ?
C7 C6 C5 120.9(3) . . ?
C8 C7 C6 121.9(3) . . ?
C8A C8 C7 116.9(3) . . ?
C8 C8A C4B 122.1(3) . . ?
N9 C8A C4B 108.5(2) . . ?
N9 C8A C8 129.4(3) . . ?
C9A N9 C8A 108.4(2) . . ?
C10 N9 C8A 126.0(2) . . ?
C10 N9 C9A 125.5(2) . . ?
C4A C9A C1 122.3(3) . . ?
N9 C9A C1 129.0(3) . . ?
N9 C9A C4A 108.6(2) . . ?
C11 C10 N9 120.4(2) . . ?
C15 C10 N9 119.8(2) . . ?
C15 C10 C11 119.8(2) . . ?
C12 C11 C10 120.1(2) . . ?
C13 C12 C11 120.8(2) . . ?
C14 C13 C12 118.2(2) . . ?
C16 C13 C12 120.6(2) . . ?
C16 C13 C14 121.2(2) . . ?
C15 C14 C13 121.2(2) . . ?
C14 C15 C10 119.9(2) . . ?
C17 C16 C13 121.2(2) . . ?
C21 C16 C13 121.6(2) . . ?
C21 C16 C17 117.2(3) . . ?
C18 C17 C16 120.5(3) . . ?
N19 C18 C17 120.1(3) . . ?
C20 N19 C18 121.8(3) . . ?
C21 C20 N19 120.1(3) . . ?
C20 C21 C16 120.3(3) . . ?
O2 Cl1 O1 110.1(5) . . ?
O3 Cl1 O1 105.6(3) . . ?
O3 Cl1 O2 106.2(2) . . ?
O4 Cl1 O1 114.3(3) . . ?
O4 Cl1 O2 112.9(3) . . ?
O4 Cl1 O3 107.1(3) . . ?
C1M O1M O2M 63.7(4) . . ?
C1M O2M O1M 61.9(4) . . ?
O2M C1M O1M 54.4(4) . . ?
C1M H2Mb O2M 79.9(4) . . ?
C1M H1Mb O1M 74.0(4) . . ?

loop_
_geom_bond_atom_site_label_1
_geom_bond_atom_site_label_2
_geom_bond_distance
_geom_bond_site_symmetry_2
_geom_bond_publ_flag
C1 C2 1.390(4) . ?
C1 C9A 1.396(4) . ?
C2 C3 1.390(5) . ?
C3 C4 1.379(6) . ?
C4 C4A 1.404(4) . ?
C4A C4B 1.438(4) . ?
C4A C9A 1.408(4) . ?
C4B C5 1.395(4) . ?
C4B C8A 1.414(4) . ?
C5 C6 1.386(6) . ?
C6 C7 1.399(5) . ?
C7 C8 1.387(4) . ?
C8 C8A 1.394(4) . ?
C8A N9 1.400(3) . ?
N9 C9A 1.402(3) . ?
N9 C10 1.418(3) . ?
C10 C11 1.391(4) . ?
C10 C15 1.394(4) . ?
C11 C12 1.382(4) . ?
C12 C13 1.404(4) . ?
C13 C14 1.398(4) . ?
C13 C16 1.473(4) . ?
C14 C15 1.380(4) . ?
C16 C17 1.400(4) . ?
C16 C21 1.402(4) . ?
C17 C18 1.368(4) . ?
C18 N19 1.342(4) . ?
N19 C20 1.339(4) . ?
C20 C21 1.372(4) . ?
Cl1 O1 1.401(4) . ?
Cl1 O2 1.422(5) . ?
Cl1 O3 1.454(3) . ?
Cl1 O4 1.387(3) . ?
O1M O2M 1.180(7) . ?
O1M C1M 1.280(7) . ?
O2M C1M 1.301(7) . ?
